data_7114012
loop_
_publ_author_name
'Diskin-Posner, Yael'
'Patra, Goutam Kumar'
'Goldberg, Israel'

_publ_section_title
;
 Crystal engineering of metalloporphyrin assemblies. New supramolecular
 architectures mediated by bipyridyl ligands
;
_journal_issue 13
_journal_name_full 'Chemical Communications'
_journal_page_first 1420
_journal_paper_doi 10.1039/b202791g
_journal_year 2002
_chemical_formula_moiety '2(C44 H28 N4 O4 Zn), 3(C12 H10 N4), 13(C6 H5 N O2)'
_chemical_formula_sum 'C202 H151 N33 O34 Zn2'
_chemical_formula_weight 3715.30
_chemical_name_systematic
; 
? 
;
_space_group_IT_number 2
_symmetry_cell_setting triclinic
_symmetry_space_group_name_Hall '-P 1'
_symmetry_space_group_name_H-M 'P -1'
_atom_sites_solution_hydrogens geom
_atom_sites_solution_primary direct
_atom_sites_solution_secondary difmap
_audit_creation_method SHELXL-97
_cell_angle_alpha 79.3850(8)
_cell_angle_beta 75.3600(8)
_cell_angle_gamma 87.3800(16)
_cell_formula_units_Z 1
_cell_length_a 13.6390(3)
_cell_length_b 14.9790(3)
_cell_length_c 23.0890(6)
_cell_measurement_reflns_used 12479
_cell_measurement_temperature 110(2)
_cell_measurement_theta_max 27.89
_cell_measurement_theta_min 2.11
_cell_volume 4485.80(18)
_computing_cell_refinement Denzo
_computing_data_collection 'Collect, Nonius B.V.'
_computing_data_reduction Denzo
_computing_structure_refinement 'SHELXL-97 (Sheldrick, 1997)'
_computing_structure_solution SIR-97
_diffrn_ambient_temperature 110(2)
_diffrn_detector_area_resol_mean '56 microns'
_diffrn_measured_fraction_theta_full 0.953
_diffrn_measured_fraction_theta_max 0.953
_diffrn_measurement_device_type 'Nonius KappaCCD'
_diffrn_measurement_method '0.7 deg. Phi & Omega scans'
_diffrn_radiation_monochromator graphite
_diffrn_radiation_source 'fine-focus sealed tube'
_diffrn_radiation_type MoK\a
_diffrn_radiation_wavelength 0.71070
_diffrn_reflns_av_R_equivalents 0.0000
_diffrn_reflns_av_sigmaI/netI 0.0944
_diffrn_reflns_limit_h_max 16
_diffrn_reflns_limit_h_min 0
_diffrn_reflns_limit_k_max 19
_diffrn_reflns_limit_k_min -19
_diffrn_reflns_limit_l_max 30
_diffrn_reflns_limit_l_min -28
_diffrn_reflns_number 19762
_diffrn_reflns_theta_full 27.89
_diffrn_reflns_theta_max 27.89
_diffrn_reflns_theta_min 2.11
_exptl_absorpt_coefficient_mu 0.354
_exptl_absorpt_correction_type none
_exptl_crystal_colour 'deep red'
_exptl_crystal_density_diffrn 1.375
_exptl_crystal_density_method 'not measured'
_exptl_crystal_description needles
_exptl_crystal_F_000 1926
_exptl_crystal_size_max 0.40
_exptl_crystal_size_mid 0.20
_exptl_crystal_size_min 0.10
_refine_diff_density_max 1.143
_refine_diff_density_min -0.638
_refine_diff_density_rms 0.079
_refine_ls_extinction_method none
_refine_ls_goodness_of_fit_ref 1.006
_refine_ls_hydrogen_treatment constr
_refine_ls_matrix_type fullcycle
_refine_ls_number_parameters 1229
_refine_ls_number_reflns 19762
_refine_ls_number_restraints 0
_refine_ls_restrained_S_all 1.006
_refine_ls_R_factor_all 0.1309
_refine_ls_R_factor_gt 0.0743
_refine_ls_shift/su_max 0.496
_refine_ls_shift/su_mean 0.085
_refine_ls_structure_factor_coef Fsqd
_refine_ls_weighting_details 'calc w=1/[\s^2^(Fo^2^)+(0.0888P)^2^+6.9067P] where P=(Fo^2^+2Fc^2^)/3'
_refine_ls_weighting_scheme calc
_refine_ls_wR_factor_gt 0.1706
_refine_ls_wR_factor_ref 0.2008
_reflns_number_gt 12479
_reflns_number_total 19762
_reflns_threshold_expression >2sigma(I)
_cod_data_source_file b202791g.txt
_cod_data_source_block Compound-4
_cod_original_sg_symbol_H-M P-1
_cod_database_code 7114012

loop_
_symmetry_equiv_pos_as_xyz
'x, y, z'
'-x, -y, -z'

loop_
_atom_site_label
_atom_site_type_symbol
_atom_site_fract_x
_atom_site_fract_y
_atom_site_fract_z
_atom_site_U_iso_or_equiv
_atom_site_adp_type
_atom_site_occupancy
_atom_site_symmetry_multiplicity
_atom_site_calc_flag
_atom_site_refinement_flags
_atom_site_disorder_assembly
_atom_site_disorder_group
N1 N 0.7396(2) 0.59152(19) 0.27828(12) 0.0211(6) Uani 1 1 d . . .
N2 N 0.8927(2) 0.45646(19) 0.24602(13) 0.0230(6) Uani 1 1 d . . .
N3 N 0.7453(2) 0.31446(19) 0.30629(12) 0.0211(6) Uani 1 1 d . . .
N4 N 0.5928(2) 0.44971(18) 0.34015(12) 0.0208(6) Uani 1 1 d . . .
C5 C 0.5328(2) 0.5232(2) 0.35282(15) 0.0234(7) Uani 1 1 d . . .
C6 C 0.5616(2) 0.6145(2) 0.33250(15) 0.0213(7) Uani 1 1 d . . .
C7 C 0.6582(2) 0.6450(2) 0.29691(15) 0.0212(7) Uani 1 1 d . . .
C8 C 0.6859(3) 0.7397(2) 0.27521(16) 0.0241(7) Uani 1 1 d . . .
H8 H 0.6431 0.7907 0.2816 0.029 Uiso 1 1 calc R . .
C9 C 0.7844(3) 0.7418(2) 0.24405(17) 0.0274(8) Uani 1 1 d . . .
H9 H 0.8234 0.7946 0.2241 0.033 Uiso 1 1 calc R . .
C10 C 0.8193(2) 0.6488(2) 0.24662(15) 0.0226(7) Uani 1 1 d . . .
C11 C 0.9184(2) 0.6231(2) 0.22129(16) 0.0232(7) Uani 1 1 d . . .
C12 C 0.9517(3) 0.5333(2) 0.22122(16) 0.0248(8) Uani 1 1 d . . .
C13 C 1.0539(3) 0.5058(3) 0.19529(18) 0.0320(9) Uani 1 1 d . . .
H13 H 1.1099 0.5452 0.1757 0.038 Uiso 1 1 calc R . .
C14 C 1.0558(3) 0.4141(3) 0.20388(19) 0.0330(9) Uani 1 1 d . . .
H14 H 1.1127 0.3771 0.1908 0.040 Uiso 1 1 calc R . .
C15 C 0.9544(2) 0.3828(2) 0.23681(17) 0.0260(8) Uani 1 1 d . . .
C16 C 0.9255(2) 0.2913(2) 0.25692(16) 0.0245(7) Uani 1 1 d . . .
C17 C 0.8290(2) 0.2606(2) 0.29123(16) 0.0228(7) Uani 1 1 d . . .
C18 C 0.8046(3) 0.1676(2) 0.31953(17) 0.0271(8) Uani 1 1 d . . .
H18 H 0.8495 0.1173 0.3166 0.033 Uiso 1 1 calc R . .
C19 C 0.7066(3) 0.1649(2) 0.35094(17) 0.0271(8) Uani 1 1 d . . .
H19 H 0.6694 0.1126 0.3741 0.033 Uiso 1 1 calc R . .
C20 C 0.6689(2) 0.2568(2) 0.34258(15) 0.0223(7) Uani 1 1 d . . .
C21 C 0.5701(2) 0.2835(2) 0.36950(15) 0.0214(7) Uani 1 1 d . . .
C22 C 0.5367(2) 0.3731(2) 0.36971(15) 0.0229(7) Uani 1 1 d . . .
C23 C 0.4373(3) 0.3998(2) 0.40196(16) 0.0263(8) Uani 1 1 d . . .
H23 H 0.3837 0.3603 0.4258 0.032 Uiso 1 1 calc R . .
C24 C 0.4354(3) 0.4918(2) 0.39171(16) 0.0272(8) Uani 1 1 d . . .
H24 H 0.3802 0.5289 0.4072 0.033 Uiso 1 1 calc R . .
C25 C 0.4866(2) 0.6854(2) 0.35322(15) 0.0221(7) Uani 1 1 d . . .
C26 C 0.5064(2) 0.7427(2) 0.38981(15) 0.0219(7) Uani 1 1 d . . .
H26 H 0.5697 0.7383 0.4003 0.026 Uiso 1 1 calc R . .
C27 C 0.4366(2) 0.8060(2) 0.41143(16) 0.0224(7) Uani 1 1 d . . .
H27 H 0.4523 0.8447 0.4362 0.027 Uiso 1 1 calc R . .
C28 C 0.3431(2) 0.8130(2) 0.39685(16) 0.0230(7) Uani 1 1 d . . .
C29 C 0.3224(3) 0.7583(2) 0.35920(17) 0.0272(8) Uani 1 1 d . . .
H29 H 0.2597 0.7641 0.3480 0.033 Uiso 1 1 calc R . .
C30 C 0.3931(3) 0.6952(2) 0.33780(16) 0.0259(8) Uani 1 1 d . . .
H30 H 0.3779 0.6577 0.3122 0.031 Uiso 1 1 calc R . .
O31 O 0.27604(17) 0.87598(16) 0.42088(11) 0.0277(6) Uani 1 1 d . . .
H31 H 0.2070 0.8633 0.4199 0.070(16) Uiso 1 1 d R . .
C32 C 0.9962(2) 0.6967(2) 0.19500(16) 0.0245(8) Uani 1 1 d . . .
C33 C 1.0176(3) 0.7538(2) 0.23122(18) 0.0288(8) Uani 1 1 d . . .
H33 H 0.9810 0.7468 0.2727 0.035 Uiso 1 1 calc R . .
C34 C 1.0916(3) 0.8213(3) 0.20826(19) 0.0340(9) Uani 1 1 d . . .
H34 H 1.1045 0.8603 0.2337 0.041 Uiso 1 1 calc R . .
C35 C 1.1459(3) 0.8309(3) 0.1481(2) 0.0397(10) Uani 1 1 d . . .
C36 C 1.1259(3) 0.7746(3) 0.1116(2) 0.0446(11) Uani 1 1 d . . .
H36 H 1.1635 0.7809 0.0703 0.054 Uiso 1 1 calc R . .
C37 C 1.0511(3) 0.7087(3) 0.13484(19) 0.0378(10) Uani 1 1 d . . .
H37 H 1.0372 0.6710 0.1090 0.045 Uiso 1 1 calc R . .
O38 O 1.2211(2) 0.8950(2) 0.12331(15) 0.0543(9) Uani 1 1 d . . .
H38 H 1.2159 0.9479 0.1477 0.13(3) Uiso 1 1 d R . .
C39 C 1.0036(3) 0.2204(2) 0.24066(17) 0.0260(8) Uani 1 1 d . . .
C40 C 0.9911(3) 0.1620(2) 0.20287(18) 0.0296(8) Uani 1 1 d . . .
H40 H 0.9315 0.1661 0.1884 0.036 Uiso 1 1 calc R . .
C41 C 1.0644(3) 0.0974(3) 0.18580(19) 0.0322(9) Uani 1 1 d . . .
H41 H 1.0547 0.0583 0.1597 0.039 Uiso 1 1 calc R . .
C42 C 1.1515(3) 0.0903(2) 0.20708(19) 0.0316(9) Uani 1 1 d . . .
C43 C 1.1643(3) 0.1470(2) 0.24566(18) 0.0313(9) Uani 1 1 d . . .
H43 H 1.2232 0.1420 0.2608 0.038 Uiso 1 1 calc R . .
C44 C 1.0910(3) 0.2111(3) 0.26207(18) 0.0306(8) Uani 1 1 d . . .
H44 H 1.1006 0.2497 0.2886 0.037 Uiso 1 1 calc R . .
O45 O 1.22160(19) 0.02533(18) 0.18970(14) 0.0404(7) Uani 1 1 d . . .
H45 H 1.2962 0.0330 0.1934 0.11(2) Uiso 1 1 d R . .
C46 C 0.4980(2) 0.2075(2) 0.40264(16) 0.0232(7) Uani 1 1 d . . .
C47 C 0.4594(3) 0.1941(2) 0.46573(16) 0.0266(8) Uani 1 1 d . . .
H47 H 0.4738 0.2377 0.4875 0.032 Uiso 1 1 calc R . .
C48 C 0.4011(3) 0.1198(3) 0.49718(17) 0.0294(8) Uani 1 1 d . . .
H48 H 0.3768 0.1123 0.5401 0.035 Uiso 1 1 calc R . .
C49 C 0.3778(2) 0.0559(2) 0.46620(17) 0.0256(8) Uani 1 1 d . . .
C50 C 0.4111(3) 0.0696(2) 0.40323(17) 0.0276(8) Uani 1 1 d . . .
H50 H 0.3927 0.0279 0.3813 0.033 Uiso 1 1 calc R . .
C51 C 0.4711(3) 0.1442(2) 0.37226(17) 0.0277(8) Uani 1 1 d . . .
H51 H 0.4945 0.1523 0.3292 0.033 Uiso 1 1 calc R . .
O52 O 0.32190(18) -0.01839(17) 0.49933(12) 0.0314(6) Uani 1 1 d . . .
H52 H 0.3012 -0.0562 0.4755 0.09(2) Uiso 1 1 d R . .
Zn53 Zn 0.73609(3) 0.45283(3) 0.280628(18) 0.01987(12) Uani 1 1 d . . .
N54 N 0.6850(2) 0.45213(19) 0.19952(12) 0.0222(6) Uani 1 1 d . . .
C55 C 0.6494(3) 0.5275(3) 0.17043(16) 0.0269(8) Uani 1 1 d . . .
H55 H 0.6520 0.5830 0.1844 0.032 Uiso 1 1 calc R . .
C56 C 0.6087(3) 0.5283(3) 0.12079(16) 0.0294(8) Uani 1 1 d . . .
H56 H 0.5838 0.5830 0.1015 0.035 Uiso 1 1 calc R . .
C57 C 0.6053(3) 0.4476(3) 0.10001(16) 0.0282(8) Uani 1 1 d . . .
C58 C 0.6428(3) 0.3694(3) 0.12953(17) 0.0315(8) Uani 1 1 d . . .
H58 H 0.6422 0.3132 0.1161 0.038 Uiso 1 1 calc R . .
C59 C 0.6814(3) 0.3747(3) 0.17914(16) 0.0290(8) Uani 1 1 d . . .
H59 H 0.7062 0.3208 0.1995 0.035 Uiso 1 1 calc R . .
C60 C 0.5617(3) 0.4420(3) 0.04854(17) 0.0337(9) Uani 1 1 d . . .
H60 H 0.5655 0.3866 0.0337 0.040 Uiso 1 1 calc R . .
N61 N 0.5190(2) 0.5104(2) 0.02377(14) 0.0339(8) Uani 1 1 d . . .
N62 N 1.0949(2) 0.8680(2) 0.39918(15) 0.0334(8) Uani 1 1 d . . .
C63 C 1.0811(3) 0.9299(3) 0.35243(19) 0.0350(9) Uani 1 1 d . . .
H63 H 1.1357 0.9696 0.3306 0.042 Uiso 1 1 calc R . .
C64 C 0.9921(3) 0.9397(3) 0.33405(19) 0.0357(9) Uani 1 1 d . . .
H64 H 0.9860 0.9844 0.3002 0.043 Uiso 1 1 calc R . .
C65 C 0.9111(3) 0.8824(3) 0.36616(18) 0.0297(8) Uani 1 1 d . . .
C66 C 0.9241(3) 0.8182(3) 0.41515(19) 0.0345(9) Uani 1 1 d . . .
H66 H 0.8706 0.7780 0.4380 0.041 Uiso 1 1 calc R . .
C67 C 1.0166(3) 0.8138(3) 0.43022(19) 0.0362(9) Uani 1 1 d . . .
H67 H 1.0248 0.7702 0.4642 0.043 Uiso 1 1 calc R . .
C68 C 0.8137(3) 0.8887(3) 0.34957(18) 0.0292(8) Uani 1 1 d . . .
H68 H 0.7610 0.8467 0.3707 0.035 Uiso 1 1 calc R . .
N69 N 0.8002(2) 0.9512(2) 0.30638(16) 0.0325(7) Uani 1 1 d . . .
N70 N 0.7012(2) 0.9486(2) 0.29840(15) 0.0307(7) Uani 1 1 d . . .
C71 C 0.6881(3) 1.0100(3) 0.25499(18) 0.0323(9) Uani 1 1 d . . .
H71 H 0.7420 1.0502 0.2327 0.039 Uiso 1 1 calc R . .
C72 C 0.5898(3) 1.0189(3) 0.23935(17) 0.0301(8) Uani 1 1 d . . .
C73 C 0.5088(3) 0.9637(3) 0.27155(18) 0.0330(9) Uani 1 1 d . . .
H73 H 0.5155 0.9176 0.3046 0.040 Uiso 1 1 calc R . .
C74 C 0.4183(3) 0.9762(3) 0.25526(19) 0.0378(10) Uani 1 1 d . . .
H74 H 0.3629 0.9382 0.2784 0.045 Uiso 1 1 calc R . .
N75 N 0.4034(2) 1.0384(2) 0.20880(15) 0.0374(8) Uani 1 1 d . . .
C76 C 0.4822(3) 1.0914(3) 0.1773(2) 0.0507(12) Uani 1 1 d . . .
H76 H 0.4741 1.1358 0.1437 0.061 Uiso 1 1 calc R . .
C77 C 0.5751(3) 1.0842(3) 0.1917(2) 0.0503(12) Uani 1 1 d . . .
H77 H 0.6287 1.1243 0.1688 0.060 Uiso 1 1 calc R . .
C78 C 0.9133(4) 1.4680(4) 0.0810(2) 0.0614(15) Uani 1 1 d . . .
H78 H 0.9319 1.5044 0.1061 0.074 Uiso 1 1 calc R . .
C79 C 0.9346(4) 1.3740(5) 0.0877(3) 0.0725(16) Uani 1 1 d . . .
H79 H 0.9691 1.3457 0.1172 0.087 Uiso 1 1 calc R . .
C80 C 0.9064(5) 1.3273(5) 0.0531(3) 0.0796(18) Uani 1 1 d . . .
H80 H 0.9220 1.2643 0.0581 0.095 Uiso 1 1 calc R . .
C81 C 0.8571(5) 1.3605(5) 0.0108(3) 0.085(2) Uani 1 1 d . . .
H81 H 0.8364 1.3210 -0.0117 0.102 Uiso 1 1 calc R . .
C82 C 0.8353(4) 1.4562(5) -0.0008(3) 0.0742(18) Uani 1 1 d . . .
H82 H 0.8034 1.4837 -0.0317 0.089 Uiso 1 1 calc R . .
C83 C 0.8656(4) 1.5040(4) 0.0375(3) 0.0650(15) Uani 1 1 d . . .
N84 N 0.8424(5) 1.6019(5) 0.0295(4) 0.101(2) Uani 1 1 d . . .
O85 O 0.8073(5) 1.6361(5) -0.0131(3) 0.144(3) Uani 1 1 d . . .
O86 O 0.8609(4) 1.6445(4) 0.0673(3) 0.120(2) Uani 1 1 d . . .
C87 C 0.6156(5) 0.5292(7) 0.7755(4) 0.103(3) Uani 1 1 d . . .
H87 H 0.6036 0.4792 0.7582 0.124 Uiso 1 1 calc R . .
C88 C 0.5941(4) 0.6182(8) 0.7506(3) 0.096(3) Uani 1 1 d . . .
H88 H 0.5664 0.6296 0.7160 0.115 Uiso 1 1 calc R . .
C89 C 0.6135(4) 0.6897(5) 0.7768(3) 0.0731(18) Uani 1 1 d . . .
H89 H 0.6003 0.7505 0.7602 0.088 Uiso 1 1 calc R . .
C90 C 0.6513(3) 0.6713(4) 0.8264(2) 0.0577(13) Uani 1 1 d . . .
H90 H 0.6647 0.7202 0.8442 0.069 Uiso 1 1 calc R . .
C91 C 0.6708(3) 0.5852(4) 0.8516(2) 0.0577(14) Uani 1 1 d . . .
H91 H 0.6957 0.5738 0.8872 0.069 Uiso 1 1 calc R . .
C92 C 0.6544(4) 0.5165(5) 0.8253(3) 0.0752(18) Uani 1 1 d . . .
N93 N 0.6806(5) 0.4216(5) 0.8545(5) 0.112(2) Uani 1 1 d . . .
O94 O 0.7043(4) 0.4162(4) 0.9041(3) 0.121(2) Uani 1 1 d . . .
O95 O 0.6757(7) 0.3664(6) 0.8232(6) 0.236(5) Uani 1 1 d . . .
C96 C 0.8639(6) 0.5220(8) 0.5626(3) 0.116(4) Uani 1 1 d . . .
H96 H 0.8653 0.5519 0.5223 0.139 Uiso 1 1 calc R . .
C97 C 0.8826(7) 0.4335(9) 0.5738(5) 0.136(4) Uani 1 1 d . . .
H97 H 0.8922 0.3993 0.5420 0.163 Uiso 1 1 calc R . .
C98 C 0.8883(4) 0.3909(6) 0.6313(3) 0.089(2) Uani 1 1 d . . .
H98 H 0.9062 0.3285 0.6382 0.107 Uiso 1 1 calc R . .
C99 C 0.8684(4) 0.4382(5) 0.6780(3) 0.0699(16) Uani 1 1 d . . .
H99 H 0.8709 0.4085 0.7177 0.084 Uiso 1 1 calc R . .
C100 C 0.8443(4) 0.5306(5) 0.6675(2) 0.0711(18) Uani 1 1 d . . .
H100 H 0.8299 0.5648 0.6995 0.085 Uiso 1 1 calc R . .
C101 C 0.8424(4) 0.5697(6) 0.6097(2) 0.079(2) Uani 1 1 d . . .
N102 N 0.8153(5) 0.6663(6) 0.5979(3) 0.105(2) Uani 1 1 d . . .
O103 O 0.8155(5) 0.7035(5) 0.5464(2) 0.161(3) Uani 1 1 d . . .
O104 O 0.7913(4) 0.7088(4) 0.6422(3) 0.1155(19) Uani 1 1 d . . .
C105 C 0.6943(3) 0.4766(3) 0.45721(18) 0.0418(10) Uani 1 1 d . . .
H105 H 0.6392 0.5146 0.4715 0.050 Uiso 1 1 calc R . .
C106 C 0.6865(4) 0.3828(4) 0.4730(2) 0.0526(12) Uani 1 1 d . . .
H106 H 0.6254 0.3560 0.4989 0.063 Uiso 1 1 calc R . .
C107 C 0.7656(5) 0.3282(4) 0.4518(2) 0.0572(14) Uani 1 1 d . . .
H107 H 0.7592 0.2641 0.4634 0.069 Uiso 1 1 calc R . .
C108 C 0.8551(4) 0.3660(4) 0.4135(2) 0.0553(13) Uani 1 1 d . . .
H108 H 0.9094 0.3278 0.3984 0.066 Uiso 1 1 calc R . .
C109 C 0.8652(3) 0.4597(3) 0.39731(19) 0.0443(11) Uani 1 1 d . . .
H109 H 0.9260 0.4866 0.3712 0.053 Uiso 1 1 calc R . .
C110 C 0.7842(3) 0.5129(3) 0.42028(17) 0.0333(9) Uani 1 1 d . . .
N111 N 0.7947(3) 0.6122(3) 0.40496(15) 0.0394(8) Uani 1 1 d . . .
O112 O 0.8735(2) 0.6444(2) 0.37020(14) 0.0553(9) Uani 1 1 d . . .
O113 O 0.7253(2) 0.6593(2) 0.42849(15) 0.0509(8) Uani 1 1 d . . .
C114 C 0.3689(4) 0.2212(4) 0.9406(3) 0.0666(15) Uani 1 1 d . . .
H114 H 0.3086 0.2307 0.9701 0.080 Uiso 1 1 calc R . .
C115 C 0.3668(5) 0.2182(4) 0.8814(3) 0.0716(16) Uani 1 1 d . . .
H115 H 0.3047 0.2252 0.8696 0.086 Uiso 1 1 calc R . .
C116 C 0.4552(6) 0.2050(5) 0.8400(3) 0.093(2) Uani 1 1 d . . .
H116 H 0.4539 0.2045 0.7992 0.111 Uiso 1 1 calc R . .
C117 C 0.5443(6) 0.1927(7) 0.8559(4) 0.120(3) Uani 1 1 d . . .
H117 H 0.6043 0.1819 0.8266 0.144 Uiso 1 1 calc R . .
C118 C 0.5479(5) 0.1959(6) 0.9148(3) 0.097(2) Uani 1 1 d . . .
H118 H 0.6103 0.1885 0.9263 0.116 Uiso 1 1 calc R . .
C119 C 0.4608(5) 0.2098(4) 0.9555(2) 0.0635(15) Uani 1 1 d . . .
N120 N 0.4643(7) 0.2123(4) 1.0176(3) 0.100(2) Uani 1 1 d . . .
O121 O 0.5448(6) 0.2151(4) 1.0303(3) 0.131(2) Uani 1 1 d . . .
O122 O 0.3828(6) 0.2138(5) 1.0559(3) 0.155(3) Uani 1 1 d . . .
C123 C 0.8032(4) 0.9982(3) -0.0006(3) 0.093(3) Uani 0.710(6) 1 d PG A 1
C124 C 0.8210(4) 0.9278(4) -0.0337(2) 0.067(2) Uani 0.710(6) 1 d PG A 1
C125 C 0.8834(4) 0.8559(3) -0.0187(2) 0.076(3) Uani 0.710(6) 1 d PG A 1
C126 C 0.9281(4) 0.8544(4) 0.0293(3) 0.070(3) Uani 0.710(6) 1 d PG A 1
C127 C 0.9103(4) 0.9248(5) 0.0624(2) 0.181(9) Uani 0.710(6) 1 d PG A 1
C128 C 0.8479(4) 0.9967(4) 0.0474(3) 0.069(3) Uani 0.710(6) 1 d PG A 1
N129 N 0.8311(5) 1.0629(7) 0.0784(4) 0.089(2) Uani 0.710(6) 1 d P A 1
O130 O 0.8704(5) 1.0589(6) 0.1242(3) 0.115(3) Uani 0.710(6) 1 d P A 1
O131 O 0.7791(5) 1.1374(5) 0.0672(4) 0.108(3) Uani 0.710(6) 1 d P A 1
C132 C 0.9959(5) 1.0236(4) 0.4872(3) 0.046(2) Uiso 0.50 1 d PG . .
C133 C 1.0832(3) 1.0009(4) 0.5072(3) 0.0219(15) Uiso 0.50 1 d PG . .
C134 C 1.0833(6) 0.9264(5) 0.5531(3) 0.065(3) Uiso 0.50 1 d PG . .
C135 C 0.9960(8) 0.8746(6) 0.5790(4) 0.131(15) Uiso 0.50 1 d PG . .
C136 C 0.9086(6) 0.8973(6) 0.5590(4) 0.096(4) Uiso 0.50 1 d PG . .
C137 C 0.9085(4) 0.9718(5) 0.5131(4) 0.052(3) Uiso 0.50 1 d PG . .
N138 N 0.9951(9) 1.1075(9) 0.4374(7) 0.077(4) Uiso 0.50 1 d P . .
O139 O 0.9081(13) 1.1304(12) 0.4332(8) 0.177(6) Uiso 0.50 1 d P . .
O140 O 1.0610(11) 1.1381(9) 0.4189(6) 0.108(4) Uiso 0.50 1 d P . .
C'23 C 0.8796(11) 0.9858(10) 0.1109(7) 0.028(3) Uiso 0.290(4) 1 d P A 2
C'24 C 0.9229(14) 0.9035(13) 0.0613(9) 0.044(5) Uiso 0.290(4) 1 d P A 2
C'25 C 0.8616(11) 0.9298(11) 0.0102(7) 0.034(4) Uiso 0.290(4) 1 d P A 2
C'26 C 0.8046(16) 1.0087(15) 0.0085(10) 0.068(6) Uiso 0.290(4) 1 d P A 2
C'28 C 0.8337(14) 1.0614(14) 0.0770(9) 0.051(5) Uiso 0.290(4) 1 d P A 2
N'29 N 0.7849(11) 1.1196(10) 0.0768(7) 0.044(4) Uiso 0.290(4) 1 d P A 2
O'30 O 0.7921(6) 1.1569(6) 0.1294(4) 0.022(2) Uiso 0.290(4) 1 d P A 2
O'31 O 0.7268(8) 1.1719(8) 0.0518(5) 0.040(3) Uiso 0.290(4) 1 d P A 2

loop_
_atom_site_aniso_label
_atom_site_aniso_U_11
_atom_site_aniso_U_22
_atom_site_aniso_U_33
_atom_site_aniso_U_23
_atom_site_aniso_U_13
_atom_site_aniso_U_12
N1 0.0213(15) 0.0204(15) 0.0223(15) -0.0042(12) -0.0058(11) -0.0033(11)
N2 0.0228(15) 0.0183(15) 0.0289(16) -0.0033(12) -0.0088(12) 0.0000(12)
N3 0.0209(14) 0.0191(15) 0.0240(15) -0.0032(12) -0.0071(11) -0.0016(11)
N4 0.0233(15) 0.0179(15) 0.0219(15) -0.0048(12) -0.0056(11) -0.0011(11)
C5 0.0229(18) 0.0262(19) 0.0218(18) -0.0089(15) -0.0034(14) -0.0014(14)
C6 0.0249(18) 0.0202(17) 0.0212(18) -0.0074(14) -0.0078(14) 0.0001(14)
C7 0.0194(17) 0.0227(18) 0.0235(18) -0.0072(14) -0.0068(13) 0.0012(14)
C8 0.0238(18) 0.0204(18) 0.0283(19) -0.0056(15) -0.0063(14) 0.0009(14)
C9 0.029(2) 0.0185(18) 0.033(2) -0.0024(15) -0.0050(15) -0.0038(14)
C10 0.0249(18) 0.0216(18) 0.0216(18) -0.0045(14) -0.0051(14) -0.0030(14)
C11 0.0192(17) 0.0236(19) 0.0266(19) -0.0044(15) -0.0053(14) -0.0007(14)
C12 0.0239(18) 0.0249(19) 0.0250(19) -0.0030(15) -0.0052(14) -0.0050(14)
C13 0.0233(19) 0.026(2) 0.042(2) -0.0044(17) 0.0006(16) -0.0025(15)
C14 0.0238(19) 0.026(2) 0.046(2) -0.0031(18) -0.0035(16) -0.0014(15)
C15 0.0203(18) 0.0246(19) 0.035(2) -0.0065(16) -0.0086(15) 0.0004(14)
C16 0.0212(18) 0.0214(18) 0.032(2) -0.0046(15) -0.0096(14) 0.0016(14)
C17 0.0234(18) 0.0197(18) 0.0274(19) -0.0028(15) -0.0112(14) -0.0012(14)
C18 0.0271(19) 0.0195(18) 0.034(2) -0.0004(15) -0.0097(15) 0.0001(14)
C19 0.029(2) 0.0202(18) 0.032(2) -0.0007(15) -0.0096(15) -0.0019(15)
C20 0.0253(18) 0.0216(18) 0.0219(18) -0.0024(14) -0.0098(14) -0.0032(14)
C21 0.0261(18) 0.0207(17) 0.0184(17) -0.0021(14) -0.0082(13) -0.0014(14)
C22 0.0241(18) 0.0227(18) 0.0228(18) -0.0055(15) -0.0060(14) -0.0022(14)
C23 0.0246(18) 0.0254(19) 0.027(2) -0.0065(15) -0.0024(14) -0.0016(15)
C24 0.0251(19) 0.026(2) 0.027(2) -0.0071(16) 0.0017(14) -0.0038(15)
C25 0.0236(18) 0.0169(17) 0.0249(19) -0.0045(14) -0.0031(14) -0.0027(13)
C26 0.0199(17) 0.0220(18) 0.0258(19) -0.0044(15) -0.0089(14) -0.0006(13)
C27 0.0231(18) 0.0203(18) 0.0254(19) -0.0079(15) -0.0057(14) -0.0016(14)
C28 0.0237(18) 0.0183(17) 0.0258(19) -0.0020(14) -0.0050(14) -0.0010(14)
C29 0.0187(17) 0.029(2) 0.038(2) -0.0103(17) -0.0116(15) 0.0014(14)
C30 0.0258(19) 0.0242(19) 0.031(2) -0.0100(16) -0.0086(15) 0.0000(15)
O31 0.0201(13) 0.0248(13) 0.0406(15) -0.0134(11) -0.0072(10) 0.0023(10)
C32 0.0227(18) 0.0186(18) 0.029(2) -0.0036(15) 0.0002(14) -0.0018(14)
C33 0.0235(19) 0.027(2) 0.034(2) -0.0090(16) -0.0017(15) -0.0014(15)
C34 0.030(2) 0.027(2) 0.045(2) -0.0115(18) -0.0045(17) -0.0015(16)
C35 0.031(2) 0.024(2) 0.056(3) -0.0084(19) 0.0053(18) -0.0072(16)
C36 0.048(3) 0.035(2) 0.040(2) -0.010(2) 0.0131(19) -0.0122(19)
C37 0.043(2) 0.028(2) 0.038(2) -0.0093(18) 0.0027(18) -0.0114(17)
O38 0.0427(18) 0.0340(17) 0.071(2) -0.0132(16) 0.0190(15) -0.0199(14)
C39 0.0204(18) 0.0203(18) 0.035(2) -0.0006(16) -0.0064(14) -0.0005(14)
C40 0.0185(18) 0.025(2) 0.044(2) -0.0024(17) -0.0085(15) 0.0013(14)
C41 0.026(2) 0.025(2) 0.047(2) -0.0106(18) -0.0097(17) 0.0028(15)
C42 0.0228(19) 0.0199(19) 0.049(2) -0.0041(17) -0.0058(16) 0.0028(15)
C43 0.0210(18) 0.025(2) 0.047(2) 0.0001(17) -0.0116(16) 0.0014(15)
C44 0.0270(19) 0.025(2) 0.040(2) -0.0070(17) -0.0100(16) 0.0007(15)
O45 0.0241(14) 0.0301(15) 0.068(2) -0.0138(14) -0.0111(13) 0.0083(11)
C46 0.0214(17) 0.0216(18) 0.0263(19) -0.0038(15) -0.0060(14) -0.0001(14)
C47 0.033(2) 0.027(2) 0.0219(19) -0.0050(15) -0.0077(15) -0.0067(15)
C48 0.033(2) 0.031(2) 0.0230(19) -0.0027(16) -0.0052(15) -0.0077(16)
C49 0.0207(18) 0.0219(18) 0.033(2) -0.0027(15) -0.0063(14) -0.0025(14)
C50 0.0281(19) 0.0252(19) 0.032(2) -0.0106(16) -0.0068(15) -0.0039(15)
C51 0.030(2) 0.028(2) 0.0246(19) -0.0084(16) -0.0042(15) -0.0053(15)
O52 0.0281(13) 0.0258(14) 0.0376(15) -0.0035(12) -0.0029(11) -0.0097(11)
Zn53 0.0201(2) 0.0189(2) 0.0215(2) -0.00354(15) -0.00672(15) -0.00061(15)
N54 0.0208(15) 0.0257(16) 0.0207(15) -0.0036(12) -0.0068(11) -0.0003(12)
C55 0.0277(19) 0.030(2) 0.0245(19) -0.0038(16) -0.0096(15) -0.0005(15)
C56 0.0253(19) 0.036(2) 0.027(2) -0.0024(17) -0.0104(15) 0.0023(16)
C57 0.0252(19) 0.039(2) 0.0224(19) -0.0061(16) -0.0078(14) -0.0024(16)
C58 0.037(2) 0.033(2) 0.027(2) -0.0062(17) -0.0120(16) -0.0057(17)
C59 0.036(2) 0.027(2) 0.026(2) -0.0005(16) -0.0126(16) -0.0010(16)
C60 0.031(2) 0.046(3) 0.027(2) -0.0102(18) -0.0087(16) -0.0060(18)
N61 0.0308(17) 0.050(2) 0.0256(17) -0.0075(16) -0.0148(13) 0.0009(15)
N62 0.0263(17) 0.0361(19) 0.044(2) -0.0174(16) -0.0128(14) 0.0060(14)
C63 0.0227(19) 0.037(2) 0.045(2) -0.0083(19) -0.0075(17) 0.0027(16)
C64 0.029(2) 0.037(2) 0.043(2) -0.0067(19) -0.0116(17) 0.0023(17)
C65 0.0270(19) 0.027(2) 0.039(2) -0.0148(17) -0.0089(16) 0.0027(15)
C66 0.032(2) 0.033(2) 0.041(2) -0.0088(18) -0.0112(17) -0.0022(17)
C67 0.033(2) 0.038(2) 0.042(2) -0.0115(19) -0.0147(18) 0.0075(18)
C68 0.0238(19) 0.026(2) 0.039(2) -0.0095(17) -0.0076(16) 0.0013(15)
N69 0.0236(16) 0.0259(17) 0.051(2) -0.0086(16) -0.0139(14) 0.0018(13)
N70 0.0230(16) 0.0234(17) 0.049(2) -0.0086(15) -0.0131(14) 0.0026(12)
C71 0.031(2) 0.025(2) 0.043(2) -0.0044(18) -0.0139(17) -0.0003(16)
C72 0.032(2) 0.026(2) 0.034(2) -0.0058(16) -0.0105(16) 0.0039(16)
C73 0.026(2) 0.035(2) 0.032(2) 0.0038(17) -0.0054(16) 0.0066(16)
C74 0.026(2) 0.043(2) 0.039(2) 0.0015(19) -0.0043(17) 0.0046(17)
N75 0.0305(18) 0.042(2) 0.039(2) -0.0046(16) -0.0126(15) 0.0134(15)
C76 0.048(3) 0.050(3) 0.049(3) 0.017(2) -0.020(2) -0.001(2)
C77 0.049(3) 0.045(3) 0.055(3) 0.011(2) -0.024(2) -0.010(2)
C78 0.056(3) 0.081(4) 0.043(3) -0.025(3) 0.010(2) -0.017(3)
C79 0.074(4) 0.084(5) 0.054(4) -0.026(3) 0.002(3) -0.003(3)
C80 0.073(4) 0.082(5) 0.071(4) -0.013(4) 0.002(3) 0.004(3)
C81 0.074(4) 0.110(6) 0.067(4) -0.057(4) 0.021(3) -0.024(4)
C82 0.047(3) 0.125(6) 0.050(3) -0.027(4) -0.005(2) 0.002(3)
C83 0.046(3) 0.065(4) 0.065(4) -0.007(3) 0.017(3) -0.002(3)
N84 0.065(4) 0.091(5) 0.119(6) -0.007(4) 0.022(4) -0.006(3)
O85 0.111(5) 0.149(6) 0.124(5) 0.043(4) -0.002(4) 0.044(4)
O86 0.088(4) 0.079(4) 0.177(6) -0.036(4) 0.011(4) -0.017(3)
C87 0.042(4) 0.157(8) 0.124(7) -0.099(6) 0.010(4) -0.011(4)
C88 0.031(3) 0.217(10) 0.048(3) -0.048(5) -0.007(2) 0.004(4)
C89 0.047(3) 0.112(5) 0.051(3) 0.006(3) -0.009(2) -0.003(3)
C90 0.042(3) 0.073(4) 0.055(3) -0.010(3) -0.008(2) -0.015(2)
C91 0.030(2) 0.086(4) 0.051(3) -0.005(3) -0.001(2) -0.011(2)
C92 0.030(3) 0.095(5) 0.094(5) -0.030(4) 0.006(3) -0.007(3)
N93 0.062(4) 0.089(5) 0.176(8) -0.039(6) -0.002(4) -0.016(3)
O94 0.070(3) 0.126(5) 0.141(5) -0.004(4) 0.006(3) 0.011(3)
O95 0.221(10) 0.130(7) 0.381(16) -0.126(9) -0.061(9) 0.009(6)
C96 0.108(6) 0.212(11) 0.037(4) -0.033(6) -0.012(3) -0.089(7)
C97 0.109(6) 0.221(12) 0.098(7) -0.087(9) -0.008(5) -0.076(8)
C98 0.048(3) 0.156(7) 0.081(5) -0.065(5) -0.011(3) -0.030(4)
C99 0.043(3) 0.103(5) 0.064(4) -0.022(4) -0.009(2) 0.007(3)
C100 0.044(3) 0.131(6) 0.039(3) -0.019(3) -0.006(2) -0.017(3)
C101 0.060(3) 0.131(6) 0.043(3) 0.016(4) -0.020(3) -0.055(4)
N102 0.106(4) 0.147(6) 0.067(4) 0.029(4) -0.051(3) -0.077(4)
O103 0.211(6) 0.204(7) 0.070(3) 0.070(4) -0.081(4) -0.135(5)
O104 0.135(4) 0.123(5) 0.089(4) 0.035(3) -0.057(3) -0.054(4)
C105 0.041(2) 0.054(3) 0.030(2) -0.001(2) -0.0124(18) -0.009(2)
C106 0.062(3) 0.059(3) 0.036(3) 0.005(2) -0.015(2) -0.025(3)
C107 0.098(4) 0.046(3) 0.037(3) -0.003(2) -0.034(3) -0.014(3)
C108 0.077(4) 0.059(3) 0.037(3) -0.019(2) -0.022(2) 0.009(3)
C109 0.043(2) 0.060(3) 0.033(2) -0.011(2) -0.0119(18) -0.008(2)
C110 0.037(2) 0.042(2) 0.022(2) -0.0017(17) -0.0111(16) -0.0093(18)
N111 0.043(2) 0.049(2) 0.0310(19) -0.0030(17) -0.0203(16) -0.0117(18)
O112 0.061(2) 0.064(2) 0.0387(18) -0.0033(16) -0.0064(15) -0.0334(17)
O113 0.0473(19) 0.051(2) 0.059(2) -0.0066(16) -0.0238(16) 0.0058(16)
C114 0.074(4) 0.054(3) 0.070(4) -0.005(3) -0.021(3) 0.015(3)
C115 0.087(4) 0.061(4) 0.082(4) -0.019(3) -0.048(4) 0.019(3)
C116 0.115(6) 0.109(6) 0.074(4) -0.045(4) -0.049(4) 0.049(5)
C117 0.096(6) 0.191(9) 0.083(5) -0.053(6) -0.033(4) 0.065(6)
C118 0.064(4) 0.146(7) 0.086(5) -0.024(5) -0.032(4) 0.027(4)
C119 0.095(4) 0.053(3) 0.052(3) -0.011(3) -0.035(3) 0.008(3)
N120 0.189(7) 0.061(3) 0.067(4) -0.007(3) -0.068(5) 0.021(4)
O121 0.221(7) 0.098(4) 0.108(4) 0.016(3) -0.121(5) -0.039(4)
O122 0.219(7) 0.182(7) 0.059(3) -0.035(4) -0.036(4) 0.097(6)
C123 0.090(7) 0.066(6) 0.083(7) 0.012(5) 0.037(5) -0.010(5)
C124 0.091(6) 0.046(5) 0.055(5) -0.007(4) -0.004(4) 0.001(4)
C125 0.088(6) 0.047(5) 0.080(6) 0.006(4) -0.006(5) -0.004(4)
C126 0.061(5) 0.068(6) 0.069(5) 0.036(4) -0.026(4) -0.027(4)
C127 0.041(5) 0.055(6) 0.38(2) -0.037(10) 0.064(9) -0.015(4)
C128 0.060(5) 0.074(6) 0.060(5) -0.026(5) 0.025(4) -0.042(4)
N129 0.053(4) 0.121(7) 0.076(5) -0.007(5) 0.011(4) -0.022(4)
O130 0.086(5) 0.193(9) 0.078(5) -0.055(5) -0.013(4) -0.038(5)
O131 0.073(4) 0.065(4) 0.167(7) -0.038(4) 0.018(4) -0.011(3)

loop_
_atom_type_symbol
_atom_type_description
_atom_type_scat_dispersion_real
_atom_type_scat_dispersion_imag
_atom_type_scat_source
C C 0.0033 0.0016 'International Tables Vol C Tables 4.2.6.8 and 6.1.1.4'
H H 0.0000 0.0000 'International Tables Vol C Tables 4.2.6.8 and 6.1.1.4'
N N 0.0061 0.0033 'International Tables Vol C Tables 4.2.6.8 and 6.1.1.4'
O O 0.0106 0.0060 'International Tables Vol C Tables 4.2.6.8 and 6.1.1.4'
Zn Zn 0.2839 1.4301 'International Tables Vol C Tables 4.2.6.8 and 6.1.1.4'

loop_
_geom_angle_atom_site_label_1
_geom_angle_atom_site_label_2
_geom_angle_atom_site_label_3
_geom_angle
_geom_angle_site_symmetry_3
C7 N1 C10 107.1(3) .
C7 N1 Zn53 126.0(2) .
C10 N1 Zn53 125.7(2) .
C15 N2 C12 107.2(3) .
C15 N2 Zn53 126.0(2) .
C12 N2 Zn53 126.4(2) .
C17 N3 C20 106.1(3) .
C17 N3 Zn53 127.0(2) .
C20 N3 Zn53 126.9(2) .
C5 N4 C22 107.0(3) .
C5 N4 Zn53 126.5(2) .
C22 N4 Zn53 126.2(2) .
N4 C5 C6 125.6(3) .
N4 C5 C24 109.4(3) .
C6 C5 C24 125.0(3) .
C5 C6 C7 125.0(3) .
C5 C6 C25 117.8(3) .
C7 C6 C25 117.1(3) .
N1 C7 C6 126.2(3) .
N1 C7 C8 109.6(3) .
C6 C7 C8 124.2(3) .
C9 C8 C7 106.9(3) .
C9 C8 H8 126.5 .
C7 C8 H8 126.6 .
C8 C9 C10 107.5(3) .
C8 C9 H9 126.2 .
C10 C9 H9 126.3 .
N1 C10 C11 126.5(3) .
N1 C10 C9 108.9(3) .
C11 C10 C9 124.6(3) .
C10 C11 C12 124.9(3) .
C10 C11 C32 117.7(3) .
C12 C11 C32 117.3(3) .
N2 C12 C11 125.8(3) .
N2 C12 C13 108.7(3) .
C11 C12 C13 125.4(3) .
C14 C13 C12 107.8(3) .
C14 C13 H13 126.1 .
C12 C13 H13 126.1 .
C13 C14 C15 106.9(3) .
C13 C14 H14 126.5 .
C15 C14 H14 126.5 .
N2 C15 C16 125.8(3) .
N2 C15 C14 109.2(3) .
C16 C15 C14 124.9(3) .
C17 C16 C15 125.3(3) .
C17 C16 C39 117.0(3) .
C15 C16 C39 117.7(3) .
N3 C17 C16 125.7(3) .
N3 C17 C18 109.7(3) .
C16 C17 C18 124.5(3) .
C19 C18 C17 107.6(3) .
C19 C18 H18 126.2 .
C17 C18 H18 126.2 .
C18 C19 C20 106.9(3) .
C18 C19 H19 126.6 .
C20 C19 H19 126.5 .
N3 C20 C21 125.4(3) .
N3 C20 C19 109.8(3) .
C21 C20 C19 124.7(3) .
C22 C21 C20 125.5(3) .
C22 C21 C46 119.0(3) .
C20 C21 C46 115.4(3) .
N4 C22 C21 125.7(3) .
N4 C22 C23 109.3(3) .
C21 C22 C23 125.0(3) .
C24 C23 C22 106.9(3) .
C24 C23 H23 126.5 .
C22 C23 H23 126.5 .
C23 C24 C5 107.4(3) .
C23 C24 H24 126.3 .
C5 C24 H24 126.3 .
C26 C25 C30 117.4(3) .
C26 C25 C6 120.9(3) .
C30 C25 C6 121.6(3) .
C27 C26 C25 121.8(3) .
C27 C26 H26 119.1 .
C25 C26 H26 119.1 .
C26 C27 C28 119.8(3) .
C26 C27 H27 120.1 .
C28 C27 H27 120.1 .
O31 C28 C29 123.4(3) .
O31 C28 C27 117.0(3) .
C29 C28 C27 119.6(3) .
C28 C29 C30 120.0(3) .
C28 C29 H29 120.0 .
C30 C29 H29 120.0 .
C29 C30 C25 121.3(3) .
C29 C30 H30 119.4 .
C25 C30 H30 119.3 .
C28 O31 H31 111.3 .
C37 C32 C33 117.7(3) .
C37 C32 C11 121.8(3) .
C33 C32 C11 120.5(3) .
C32 C33 C34 121.7(4) .
C32 C33 H33 119.2 .
C34 C33 H33 119.2 .
C35 C34 C33 119.3(4) .
C35 C34 H34 120.4 .
C33 C34 H34 120.4 .
C36 C35 O38 118.3(4) .
C36 C35 C34 119.9(4) .
O38 C35 C34 121.9(4) .
C35 C36 C37 120.2(4) .
C35 C36 H36 119.9 .
C37 C36 H36 119.9 .
C32 C37 C36 121.4(4) .
C32 C37 H37 119.3 .
C36 C37 H37 119.3 .
C35 O38 H38 113.4 .
C40 C39 C44 117.7(3) .
C40 C39 C16 120.4(3) .
C44 C39 C16 121.8(3) .
C39 C40 C41 121.3(3) .
C39 C40 H40 119.4 .
C41 C40 H40 119.4 .
C42 C41 C40 119.9(4) .
C42 C41 H41 120.1 .
C40 C41 H41 120.1 .
O45 C42 C43 122.2(3) .
O45 C42 C41 118.2(3) .
C43 C42 C41 119.6(3) .
C44 C43 C42 119.9(3) .
C44 C43 H43 120.0 .
C42 C43 H43 120.1 .
C43 C44 C39 121.6(4) .
C43 C44 H44 119.2 .
C39 C44 H44 119.2 .
C42 O45 H45 118.0 .
C51 C46 C47 117.0(3) .
C51 C46 C21 121.3(3) .
C47 C46 C21 121.7(3) .
C48 C47 C46 122.1(3) .
C48 C47 H47 119.0 .
C46 C47 H47 119.0 .
C47 C48 C49 120.0(3) .
C47 C48 H48 120.0 .
C49 C48 H48 120.0 .
O52 C49 C48 118.2(3) .
O52 C49 C50 122.5(3) .
C48 C49 C50 119.2(3) .
C51 C50 C49 120.0(3) .
C51 C50 H50 120.0 .
C49 C50 H50 120.0 .
C50 C51 C46 121.6(3) .
C50 C51 H51 119.2 .
C46 C51 H51 119.2 .
C49 O52 H52 114.6 .
N3 Zn53 N1 163.09(11) .
N3 Zn53 N4 89.04(11) .
N1 Zn53 N4 88.43(11) .
N3 Zn53 N2 88.85(11) .
N1 Zn53 N2 88.44(11) .
N4 Zn53 N2 162.13(11) .
N3 Zn53 N54 97.24(11) .
N1 Zn53 N54 99.66(11) .
N4 Zn53 N54 96.55(11) .
N2 Zn53 N54 101.32(11) .
C59 N54 C55 117.7(3) .
C59 N54 Zn53 120.7(2) .
C55 N54 Zn53 121.4(2) .
N54 C55 C56 123.1(4) .
N54 C55 H55 118.5 .
C56 C55 H55 118.4 .
C57 C56 C55 118.7(4) .
C57 C56 H56 120.7 .
C55 C56 H56 120.7 .
C58 C57 C56 118.6(3) .
C58 C57 C60 119.2(4) .
C56 C57 C60 122.2(4) .
C57 C58 C59 118.9(4) .
C57 C58 H58 120.6 .
C59 C58 H58 120.6 .
N54 C59 C58 123.0(3) .
N54 C59 H59 118.5 .
C58 C59 H59 118.5 .
N61 C60 C57 120.9(4) .
N61 C60 H60 119.5 .
C57 C60 H60 119.6 .
C60 N61 N61 111.5(4) 2_665
C63 N62 C67 117.5(3) .
N62 C63 C64 123.7(4) .
N62 C63 H63 118.1 .
C64 C63 H63 118.1 .
C63 C64 C65 118.6(4) .
C63 C64 H64 120.7 .
C65 C64 H64 120.7 .
C66 C65 C64 118.3(4) .
C66 C65 C68 119.7(4) .
C64 C65 C68 121.9(4) .
C65 C66 C67 118.8(4) .
C65 C66 H66 120.6 .
C67 C66 H66 120.6 .
N62 C67 C66 123.1(4) .
N62 C67 H67 118.5 .
C66 C67 H67 118.4 .
N69 C68 C65 119.6(4) .
N69 C68 H68 120.2 .
C65 C68 H68 120.2 .
C68 N69 N70 111.5(3) .
C71 N70 N69 111.5(3) .
N70 C71 C72 120.0(4) .
N70 C71 H71 120.0 .
C72 C71 H71 120.0 .
C73 C72 C77 117.4(4) .
C73 C72 C71 121.9(4) .
C77 C72 C71 120.7(4) .
C74 C73 C72 119.2(4) .
C74 C73 H73 120.4 .
C72 C73 H73 120.4 .
N75 C74 C73 124.0(4) .
N75 C74 H74 118.0 .
C73 C74 H74 118.0 .
C76 N75 C74 116.8(3) .
N75 C76 C77 122.6(4) .
N75 C76 H76 118.7 .
C77 C76 H76 118.7 .
C72 C77 C76 120.0(4) .
C72 C77 H77 120.0 .
C76 C77 H77 120.0 .
C83 C78 C79 117.5(6) .
C83 C78 H78 121.3 .
C79 C78 H78 121.2 .
C80 C79 C78 118.9(7) .
C80 C79 H79 120.5 .
C78 C79 H79 120.6 .
C79 C80 C81 125.0(7) .
C79 C80 H80 117.5 .
C81 C80 H80 117.5 .
C80 C81 C82 120.1(6) .
C80 C81 H81 120.0 .
C82 C81 H81 120.0 .
C83 C82 C81 113.3(6) .
C83 C82 H82 123.3 .
C81 C82 H82 123.4 .
C78 C83 C82 125.2(6) .
C78 C83 N84 118.7(7) .
C82 C83 N84 116.2(7) .
O85 N84 O86 124.4(8) .
O85 N84 C83 118.7(8) .
O86 N84 C83 116.9(8) .
C92 C87 C88 118.1(7) .
C92 C87 H87 121.0 .
C88 C87 H87 121.0 .
C89 C88 C87 119.3(6) .
C89 C88 H88 120.3 .
C87 C88 H88 120.4 .
C90 C89 C88 119.0(7) .
C90 C89 H89 120.5 .
C88 C89 H89 120.5 .
C89 C90 C91 122.2(6) .
C89 C90 H90 118.9 .
C91 C90 H90 118.9 .
C92 C91 C90 118.7(6) .
C92 C91 H91 120.6 .
C90 C91 H91 120.6 .
C91 C92 C87 122.7(7) .
C91 C92 N93 116.4(7) .
C87 C92 N93 120.9(8) .
O95 N93 O94 133.1(11) .
O95 N93 C92 111.2(10) .
O94 N93 C92 115.7(7) .
C97 C96 C101 119.4(9) .
C97 C96 H96 120.3 .
C101 C96 H96 120.4 .
C96 C97 C98 120.6(8) .
C96 C97 H97 119.7 .
C98 C97 H97 119.7 .
C99 C98 C97 120.1(9) .
C99 C98 H98 119.9 .
C97 C98 H98 120.0 .
C98 C99 C100 119.9(7) .
C98 C99 H99 120.0 .
C100 C99 H99 120.0 .
C101 C100 C99 117.5(6) .
C101 C100 H100 121.3 .
C99 C100 H100 121.2 .
C100 C101 C96 122.4(9) .
C100 C101 N102 118.3(7) .
C96 C101 N102 119.3(7) .
O103 N102 O104 121.5(9) .
O103 N102 C101 119.6(8) .
O104 N102 C101 118.9(6) .
C110 C105 C106 118.0(5) .
C110 C105 H105 121.0 .
C106 C105 H105 121.0 .
C107 C106 C105 120.9(5) .
C107 C106 H106 119.5 .
C105 C106 H106 119.6 .
C106 C107 C108 120.3(5) .
C106 C107 H107 119.8 .
C108 C107 H107 119.8 .
C107 C108 C109 119.9(5) .
C107 C108 H108 120.0 .
C109 C108 H108 120.0 .
C110 C109 C108 118.2(4) .
C110 C109 H109 120.9 .
C108 C109 H109 120.9 .
C105 C110 C109 122.6(4) .
C105 C110 N111 118.5(4) .
C109 C110 N111 118.8(4) .
O112 N111 O113 122.9(4) .
O112 N111 C110 118.3(4) .
O113 N111 C110 118.8(3) .
C119 C114 C115 118.1(6) .
C119 C114 H114 120.9 .
C115 C114 H114 120.9 .
C116 C115 C114 119.3(6) .
C116 C115 H115 120.3 .
C114 C115 H115 120.3 .
C117 C116 C115 121.6(6) .
C117 C116 H116 119.2 .
C115 C116 H116 119.2 .
C116 C117 C118 119.9(7) .
C116 C117 H117 120.0 .
C118 C117 H117 120.1 .
C119 C118 C117 118.5(6) .
C119 C118 H118 120.8 .
C117 C118 H118 120.7 .
C118 C119 C114 122.5(6) .
C118 C119 N120 118.6(6) .
C114 C119 N120 118.9(6) .
O121 N120 O122 122.0(7) .
O121 N120 C119 120.4(8) .
O122 N120 C119 117.6(7) .
C124 C123 C128 120.0 .
C125 C124 C123 120.0 .
C124 C125 C126 120.0 .
C125 C126 C127 120.0 .
C128 C127 C126 120.0 .
N129 C128 C127 120.1(7) .
N129 C128 C123 119.9(7) .
C127 C128 C123 120.0 .
O130 N129 C128 119.1(9) .
O130 N129 O131 114.2(9) .
C128 N129 O131 126.6(9) .

loop_
_geom_bond_atom_site_label_1
_geom_bond_atom_site_label_2
_geom_bond_distance
_geom_bond_site_symmetry_2
N1 C7 1.366(4) .
N1 C10 1.380(4) .
N1 Zn53 2.071(3) .
N2 C15 1.373(4) .
N2 C12 1.382(4) .
N2 Zn53 2.082(3) .
N3 C17 1.376(4) .
N3 C20 1.382(4) .
N3 Zn53 2.055(3) .
N4 C5 1.371(4) .
N4 C22 1.377(4) .
N4 Zn53 2.083(3) .
C5 C6 1.403(5) .
C5 C24 1.446(5) .
C6 C7 1.409(5) .
C6 C25 1.498(5) .
C7 C8 1.449(5) .
C8 C9 1.353(5) .
C8 H8 0.9500 .
C9 C10 1.446(5) .
C9 H9 0.9500 .
C10 C11 1.398(5) .
C11 C12 1.399(5) .
C11 C32 1.498(5) .
C12 C13 1.446(5) .
C13 C14 1.352(5) .
C13 H13 0.9500 .
C14 C15 1.452(5) .
C14 H14 0.9500 .
C15 C16 1.403(5) .
C16 C17 1.402(5) .
C16 C39 1.498(5) .
C17 C18 1.440(5) .
C18 C19 1.349(5) .
C18 H18 0.9500 .
C19 C20 1.443(5) .
C19 H19 0.9500 .
C20 C21 1.408(5) .
C21 C22 1.398(5) .
C21 C46 1.500(5) .
C22 C23 1.450(5) .
C23 C24 1.355(5) .
C23 H23 0.9500 .
C24 H24 0.9500 .
C25 C26 1.388(5) .
C25 C30 1.404(5) .
C26 C27 1.380(5) .
C26 H26 0.9500 .
C27 C28 1.395(5) .
C27 H27 0.9500 .
C28 O31 1.375(4) .
C28 C29 1.384(5) .
C29 C30 1.384(5) .
C29 H29 0.9500 .
C30 H30 0.9500 .
O31 H31 0.9762 .
C32 C37 1.385(5) .
C32 C33 1.389(5) .
C33 C34 1.395(5) .
C33 H33 0.9500 .
C34 C35 1.384(6) .
C34 H34 0.9500 .
C35 C36 1.377(6) .
C35 O38 1.376(5) .
C36 C37 1.388(6) .
C36 H36 0.9500 .
C37 H37 0.9500 .
O38 H38 1.0437 .
C39 C40 1.388(5) .
C39 C44 1.394(5) .
C40 C41 1.394(5) .
C40 H40 0.9500 .
C41 C42 1.389(5) .
C41 H41 0.9500 .
C42 O45 1.374(4) .
C42 C43 1.385(6) .
C43 C44 1.385(5) .
C43 H43 0.9500 .
C44 H44 0.9500 .
O45 H45 1.0548 .
C46 C51 1.389(5) .
C46 C47 1.398(5) .
C47 C48 1.374(5) .
C47 H47 0.9500 .
C48 C49 1.388(5) .
C48 H48 0.9500 .
C49 O52 1.369(4) .
C49 C50 1.388(5) .
C50 C51 1.388(5) .
C50 H50 0.9500 .
C51 H51 0.9500 .
O52 H52 0.9536 .
Zn53 N54 2.159(3) .
N54 C59 1.337(5) .
N54 C55 1.341(5) .
C55 C56 1.392(5) .
C55 H55 0.9500 .
C56 C57 1.387(5) .
C56 H56 0.9500 .
C57 C58 1.387(5) .
C57 C60 1.474(5) .
C58 C59 1.391(5) .
C58 H58 0.9500 .
C59 H59 0.9500 .
C60 N61 1.269(5) .
C60 H60 0.9500 .
N61 N61 1.413(6) 2_665
N62 C63 1.333(5) .
N62 C67 1.338(5) .
C63 C64 1.377(5) .
C63 H63 0.9500 .
C64 C65 1.394(6) .
C64 H64 0.9500 .
C65 C66 1.386(6) .
C65 C68 1.468(5) .
C66 C67 1.387(5) .
C66 H66 0.9500 .
C67 H67 0.9500 .
C68 N69 1.280(5) .
C68 H68 0.9500 .
N69 N70 1.412(4) .
N70 C71 1.272(5) .
C71 C72 1.468(5) .
C71 H71 0.9500 .
C72 C73 1.377(5) .
C72 C77 1.381(6) .
C73 C74 1.374(5) .
C73 H73 0.9500 .
C74 N75 1.336(5) .
C74 H74 0.9500 .
N75 C76 1.335(6) .
C76 C77 1.384(6) .
C76 H76 0.9500 .
C77 H77 0.9500 .
C78 C83 1.350(8) .
C78 C79 1.413(9) .
C78 H78 0.9500 .
C79 C80 1.289(9) .
C79 H79 0.9500 .
C80 C81 1.332(10) .
C80 H80 0.9500 .
C81 C82 1.441(10) .
C81 H81 0.9500 .
C82 C83 1.383(8) .
C82 H82 0.9500 .
C83 N84 1.473(9) .
N84 O85 1.221(9) .
N84 O86 1.249(9) .
C87 C92 1.362(11) .
C87 C88 1.401(11) .
C87 H87 0.9500 .
C88 C89 1.389(10) .
C88 H88 0.9500 .
C89 C90 1.349(7) .
C89 H89 0.9500 .
C90 C91 1.358(8) .
C90 H90 0.9500 .
C91 C92 1.340(8) .
C91 H91 0.9500 .
C92 N93 1.524(10) .
N93 O95 1.208(10) .
N93 O94 1.255(9) .
C96 C97 1.328(14) .
C96 C101 1.374(11) .
C96 H96 0.9500 .
C97 C98 1.382(13) .
C97 H97 0.9500 .
C98 C99 1.363(8) .
C98 H98 0.9500 .
C99 C100 1.399(9) .
C99 H99 0.9500 .
C100 C101 1.362(8) .
C100 H100 0.9500 .
C101 N102 1.470(10) .
N102 O103 1.216(7) .
N102 O104 1.267(9) .
C105 C110 1.373(6) .
C105 C106 1.388(7) .
C105 H105 0.9500 .
C106 C107 1.367(7) .
C106 H106 0.9500 .
C107 C108 1.388(7) .
C107 H107 0.9500 .
C108 C109 1.388(7) .
C108 H108 0.9500 .
C109 C110 1.384(6) .
C109 H109 0.9500 .
C110 N111 1.470(6) .
N111 O112 1.225(4) .
N111 O113 1.228(5) .
C114 C119 1.378(8) .
C114 C115 1.382(8) .
C114 H114 0.9500 .
C115 C116 1.368(9) .
C115 H115 0.9500 .
C116 C117 1.349(9) .
C116 H116 0.9500 .
C117 C118 1.384(9) .
C117 H117 0.9500 .
C118 C119 1.351(9) .
C118 H118 0.9500 .
C119 N120 1.453(8) .
N120 O121 1.209(9) .
N120 O122 1.235(9) .
C123 C124 1.3900 .
C123 C128 1.3900 .
C124 C125 1.3900 .
C125 C126 1.3900 .
C126 C127 1.3900 .
C127 C128 1.3900 .
C128 N129 1.307(10) .
N129 O130 1.291(9) .
N129 O131 1.316(10) .
